data_4074887
loop_
_publ_author_name
'Carmona, Daniel'
'Vega, Cristina'
'Garc\'ia, N\'estor'
'Lahoz, Fernando J.'
'Elipe, Sergio'
'Oro, Luis A.'
'Lamata, M. Pilar'
'Viguri, Fernando'
'Borao, Rosana'

_publ_section_title
;
 Chiral Phosphinooxazoline&#x2212;Ruthenium(II) and &#x2212;Osmium(II)
 Complexes as Catalysts in Diels&#x2212;Alder Reactions
;
_journal_issue 7
_journal_name_full Organometallics
_journal_page_first 1592
_journal_paper_doi 10.1021/om050973d
_journal_volume 25
_journal_year 2006
_chemical_absolute_configuration rmad
_chemical_formula_moiety 'C34 H40 N O2 P Ru 2+, 2(C F3 O3 S 1-)'
_chemical_formula_sum 'C36 H40 F6 N O8 P Ru S2'
_chemical_formula_weight 924.85
_chemical_name_systematic
; 
 ? 
;
_space_group_IT_number 4
_symmetry_cell_setting monoclinic
_symmetry_space_group_name_Hall 'P 2yb'
_symmetry_space_group_name_H-M 'P 1 21 1'
_atom_sites_solution_hydrogens geom
_atom_sites_solution_primary direct
_atom_sites_solution_secondary difmap
_audit_creation_method SHELXL-97
_cell_angle_alpha 90.00
_cell_angle_beta 94.730(3)
_cell_angle_gamma 90.00
_cell_formula_units_Z 2
_cell_length_a 10.3493(15)
_cell_length_b 10.9548(16)
_cell_length_c 17.044(2)
_cell_measurement_reflns_used 12933
_cell_measurement_temperature 150(2)
_cell_measurement_theta_max 29.50
_cell_measurement_theta_min 2.32
_cell_volume 1925.8(5)
_computing_cell_refinement 'SAINT+ v. 7.06a (Bruker AXS, 2003)'
_computing_data_collection 'SMART v. 5.630 (Bruker AXS, 2003)'
_computing_data_reduction 'SAINT+ v. 7.06a (Bruker AXS, 2003)'
_computing_molecular_graphics 'XP program, SHELXTL v6.12, Bruker2000'
_computing_publication_material 'XCIF program, SHELXTLv6.12, BrukerAXS'
_computing_structure_refinement 'SHELXL-97 (Sheldrick, 1997)'
_computing_structure_solution 'SIR97 (Giacovazzo, 1999)'
_diffrn_ambient_temperature 150(2)
_diffrn_detector_area_resol_mean 8.26
_diffrn_measured_fraction_theta_full 0.982
_diffrn_measured_fraction_theta_max 0.901
_diffrn_measurement_device_type 'BrukerAXS SMART APEX2 CCD diffractometer'
_diffrn_measurement_method '\w rotations with narrow frames'
_diffrn_radiation_monochromator 'Silicon 111'
_diffrn_radiation_source 'Daresbury SRS Station 9.8'
_diffrn_radiation_type synchrotron
_diffrn_radiation_wavelength 0.6894
_diffrn_reflns_av_R_equivalents 0.0261
_diffrn_reflns_av_sigmaI/netI 0.0452
_diffrn_reflns_limit_h_max 14
_diffrn_reflns_limit_h_min -14
_diffrn_reflns_limit_k_max 15
_diffrn_reflns_limit_k_min -15
_diffrn_reflns_limit_l_max 23
_diffrn_reflns_limit_l_min -20
_diffrn_reflns_number 16037
_diffrn_reflns_theta_full 27.50
_diffrn_reflns_theta_max 30.57
_diffrn_reflns_theta_min 2.21
_diffrn_standards_decay_% 'no decay'
_exptl_absorpt_coefficient_mu 0.638
_exptl_absorpt_correction_T_max 0.9874
_exptl_absorpt_correction_T_min 0.9390
_exptl_absorpt_correction_type multi-scan
_exptl_absorpt_process_details
; SADABS: Area-Detector Absorption Correction. Bruker-AXS 
  within SAINT+ package, v. 6.22 (2001).
;
_exptl_crystal_colour orange
_exptl_crystal_density_diffrn 1.595
_exptl_crystal_density_method 'not measured'
_exptl_crystal_description plate
_exptl_crystal_F_000 944
_exptl_crystal_size_max 0.10
_exptl_crystal_size_mid 0.05
_exptl_crystal_size_min 0.02
_refine_diff_density_max 1.008
_refine_diff_density_min -0.492
_refine_diff_density_rms 0.106
_refine_ls_abs_structure_details 'Flack H D (1983), Acta Cryst. A39, 876-881'
_refine_ls_abs_structure_Flack 0.017(19)
_refine_ls_extinction_method none
_refine_ls_goodness_of_fit_ref 1.023
_refine_ls_hydrogen_treatment mixed
_refine_ls_matrix_type full
_refine_ls_number_parameters 582
_refine_ls_number_reflns 10002
_refine_ls_number_restraints 58
_refine_ls_restrained_S_all 1.037
_refine_ls_R_factor_all 0.0363
_refine_ls_R_factor_gt 0.0347
_refine_ls_shift/su_max 0.006
_refine_ls_shift/su_mean 0.000
_refine_ls_structure_factor_coef Fsqd
_refine_ls_weighting_details 'calc w=1/[\s^2^(Fo^2^)+(0.0582P)^2^+0.3766P] where P=(Fo^2^+2Fc^2^)/3'
_refine_ls_weighting_scheme calc
_refine_ls_wR_factor_gt 0.0897
_refine_ls_wR_factor_ref 0.0909
_reflns_number_gt 9604
_reflns_number_total 10002
_reflns_threshold_expression >2sigma(I)
_cod_data_source_file om050973dsi20051111_011910.cif
_cod_data_source_block compound7c
_cod_original_sg_symbol_H-M P21
_cod_database_code 4074887

loop_
_symmetry_equiv_pos_as_xyz
'x, y, z'
'-x, y+1/2, -z'

loop_
_atom_site_label
_atom_site_type_symbol
_atom_site_fract_x
_atom_site_fract_y
_atom_site_fract_z
_atom_site_U_iso_or_equiv
_atom_site_adp_type
_atom_site_occupancy
_atom_site_symmetry_multiplicity
_atom_site_calc_flag
_atom_site_refinement_flags
_atom_site_disorder_assembly
_atom_site_disorder_group
Ru1 Ru 0.753443(15) 0.753497(14) 0.772137(9) 0.01727(5) Uani 1 1 d . . .
P1 P 0.96595(5) 0.76240(8) 0.83152(3) 0.01861(11) Uani 1 1 d . . .
N1 N 0.8498(2) 0.7116(2) 0.67112(12) 0.0209(4) Uani 1 1 d . . .
O1 O 0.9691(3) 0.6073(2) 0.59054(13) 0.0339(5) Uani 1 1 d . . .
O2 O 0.7728(2) 0.56043(19) 0.79246(13) 0.0260(4) Uani 1 1 d . . .
H1W H 0.703(6) 0.516(6) 0.818(4) 0.084(19) Uiso 1 1 d . . .
H2W H 0.766(4) 0.515(5) 0.756(3) 0.044(12) Uiso 1 1 d . . .
C1 C 1.0511(3) 0.6262(3) 0.80267(19) 0.0222(5) Uani 1 1 d . . .
C2 C 1.0330(3) 0.5813(3) 0.72522(17) 0.0253(5) Uani 1 1 d . . .
C3 C 1.1008(3) 0.4769(3) 0.7042(2) 0.0344(6) Uani 1 1 d . . .
H3 H 1.0877 0.4457 0.6522 0.041 Uiso 1 1 calc R . .
C4 C 1.1853(4) 0.4197(3) 0.7578(2) 0.0414(8) Uani 1 1 d . . .
H4 H 1.2310 0.3494 0.7427 0.050 Uiso 1 1 calc R . .
C5 C 1.2050(3) 0.4637(3) 0.8345(2) 0.0413(8) Uani 1 1 d . . .
H5 H 1.2635 0.4235 0.8719 0.050 Uiso 1 1 calc R . .
C6 C 1.1379(3) 0.5674(3) 0.85605(19) 0.0311(6) Uani 1 1 d . . .
H6 H 1.1521 0.5981 0.9082 0.037 Uiso 1 1 calc R . .
C7 C 0.9787(2) 0.7566(3) 0.93833(12) 0.0223(4) Uani 1 1 d . . .
C8 C 0.9008(3) 0.6701(3) 0.97302(17) 0.0289(6) Uani 1 1 d . . .
H8 H 0.8466 0.6171 0.9408 0.035 Uiso 1 1 calc R . .
C9 C 0.9032(3) 0.6622(3) 1.05417(18) 0.0342(6) Uani 1 1 d . . .
H9 H 0.8491 0.6051 1.0777 0.041 Uiso 1 1 calc R . .
C10 C 0.9847(3) 0.7379(3) 1.10110(16) 0.0359(7) Uani 1 1 d . . .
H10 H 0.9876 0.7312 1.1568 0.043 Uiso 1 1 calc R . .
C11 C 1.0607(3) 0.8219(3) 1.06769(18) 0.0369(7) Uani 1 1 d . . .
H11 H 1.1155 0.8740 1.1002 0.044 Uiso 1 1 calc R . .
C12 C 1.0585(3) 0.8314(3) 0.98632(18) 0.0311(6) Uani 1 1 d . . .
H12 H 1.1120 0.8898 0.9635 0.037 Uiso 1 1 calc R . .
C13 C 1.0750(3) 0.8839(3) 0.80459(17) 0.0213(5) Uani 1 1 d . . .
C14 C 1.2062(3) 0.8783(3) 0.82949(17) 0.0267(5) Uani 1 1 d . . .
H14 H 1.2386 0.8118 0.8610 0.032 Uiso 1 1 calc R . .
C15 C 1.2901(3) 0.9694(3) 0.8086(2) 0.0318(6) Uani 1 1 d . . .
H15 H 1.3792 0.9664 0.8270 0.038 Uiso 1 1 calc R . .
C16 C 1.2436(3) 1.0647(3) 0.7609(2) 0.0320(6) Uani 1 1 d . . .
H16 H 1.3015 1.1262 0.7458 0.038 Uiso 1 1 calc R . .
C17 C 1.1135(3) 1.0710(3) 0.73490(19) 0.0302(6) Uani 1 1 d . . .
H17 H 1.0821 1.1363 0.7019 0.036 Uiso 1 1 calc R . .
C18 C 1.0286(3) 0.9810(3) 0.75751(17) 0.0249(5) Uani 1 1 d . . .
H18 H 0.9389 0.9860 0.7408 0.030 Uiso 1 1 calc R . .
C19 C 0.6884(3) 0.9016(3) 0.85187(19) 0.0302(6) Uani 1 1 d . . .
C20 C 0.6209(3) 0.7924(3) 0.86372(17) 0.0298(6) Uani 1 1 d . . .
H20 H 0.6234 0.7585 0.9151 0.036 Uiso 1 1 calc R . .
C21 C 0.5495(3) 0.7320(3) 0.80096(19) 0.0320(7) Uani 1 1 d . . .
H21 H 0.5041 0.6593 0.8116 0.038 Uiso 1 1 calc R . .
C22 C 0.5436(3) 0.7761(3) 0.72364(18) 0.0306(7) Uani 1 1 d . . .
C23 C 0.6159(3) 0.8837(3) 0.71179(18) 0.0313(6) Uani 1 1 d . . .
H23 H 0.6166 0.9150 0.6598 0.038 Uiso 1 1 calc R . .
C24 C 0.6866(3) 0.9462(3) 0.7734(2) 0.0302(6) Uani 1 1 d . . .
H24 H 0.7331 1.0181 0.7626 0.036 Uiso 1 1 calc R . .
C25 C 0.7587(4) 0.9679(4) 0.9186(3) 0.0557(12) Uani 1 1 d . . .
H25A H 0.7000 1.0264 0.9407 0.084 Uiso 1 1 calc R . .
H25B H 0.8328 1.0115 0.8997 0.084 Uiso 1 1 calc R . .
H25C H 0.7896 0.9093 0.9594 0.084 Uiso 1 1 calc R . .
C26 C 0.4645(3) 0.7137(4) 0.6554(2) 0.0438(9) Uani 1 1 d . . .
H26 H 0.4958 0.7461 0.6055 0.053 Uiso 1 1 calc R . .
C27 C 0.3224(3) 0.7476(7) 0.6557(3) 0.0595(11) Uani 1 1 d . . .
H27A H 0.2874 0.7138 0.7027 0.089 Uiso 1 1 calc R . .
H27B H 0.2742 0.7142 0.6085 0.089 Uiso 1 1 calc R . .
H27C H 0.3136 0.8367 0.6558 0.089 Uiso 1 1 calc R . .
C28 C 0.4837(5) 0.5767(5) 0.6550(4) 0.0771(18) Uani 1 1 d . . .
H28A H 0.4544 0.5418 0.7034 0.116 Uiso 1 1 calc R . .
H28B H 0.5758 0.5582 0.6520 0.116 Uiso 1 1 calc R . .
H28C H 0.4334 0.5414 0.6094 0.116 Uiso 1 1 calc R . .
C29 C 0.9454(3) 0.6377(2) 0.66419(15) 0.0248(5) Uani 1 1 d . . .
C30 C 0.8600(4) 0.6523(3) 0.53999(18) 0.0378(7) Uani 1 1 d . . .
H30A H 0.7968 0.5863 0.5263 0.045 Uiso 1 1 calc R . .
H30B H 0.8890 0.6874 0.4909 0.045 Uiso 1 1 calc R . .
C31 C 0.8012(2) 0.7502(4) 0.58964(13) 0.0263(4) Uani 1 1 d . . .
H31 H 0.7045 0.7440 0.5834 0.032 Uiso 1 1 calc R . .
C32 C 0.8426(3) 0.8809(3) 0.57120(18) 0.0291(6) Uani 1 1 d . . .
H32 H 0.8179 0.9346 0.6150 0.035 Uiso 1 1 calc R . .
C33 C 0.9881(3) 0.8949(4) 0.5654(2) 0.0375(7) Uani 1 1 d . . .
H33A H 1.0131 0.8522 0.5184 0.056 Uiso 1 1 calc R . .
H33B H 1.0351 0.8599 0.6123 0.056 Uiso 1 1 calc R . .
H33C H 1.0096 0.9817 0.5616 0.056 Uiso 1 1 calc R . .
C34 C 0.7660(4) 0.9230(4) 0.4958(2) 0.0465(9) Uani 1 1 d . . .
H34A H 0.7869 0.8708 0.4520 0.070 Uiso 1 1 calc R . .
H34B H 0.7888 1.0077 0.4847 0.070 Uiso 1 1 calc R . .
H34C H 0.6730 0.9177 0.5024 0.070 Uiso 1 1 calc R . .
S1 S 0.79313(9) 0.28604(7) 0.65081(5) 0.03640(18) Uani 1 1 d D . .
O3 O 0.8791(4) 0.2536(5) 0.5932(2) 0.0803(10) Uani 1 1 d D . .
O4 O 0.7831(3) 0.4154(2) 0.66515(15) 0.0417(5) Uani 1 1 d D . .
O5 O 0.8041(3) 0.2121(3) 0.7196(2) 0.0599(8) Uani 1 1 d D . .
C35 C 0.6327(5) 0.2502(5) 0.6059(3) 0.0645(11) Uani 1 1 d D . .
F1 F 0.5423(3) 0.2748(4) 0.6530(3) 0.0937(12) Uani 1 1 d D . .
F2 F 0.6227(4) 0.1323(3) 0.5863(3) 0.1089(15) Uani 1 1 d D . .
F3 F 0.6047(5) 0.3148(4) 0.5416(2) 0.1141(17) Uani 1 1 d D . .
S2A S 0.5577(4) 0.4384(3) 0.9451(3) 0.0325(8) Uani 0.626(5) 1 d PD A 1
O6A O 0.6721(4) 0.4798(4) 0.9169(2) 0.0418(10) Uani 0.626(5) 1 d PD A 1
O7A O 0.4492(5) 0.5156(5) 0.9282(4) 0.0607(15) Uani 0.626(5) 1 d PD A 1
O8A O 0.5773(7) 0.3930(8) 1.0256(3) 0.100(3) Uani 0.626(5) 1 d PD A 1
C36A C 0.5248(7) 0.2984(7) 0.8883(6) 0.062(3) Uani 0.626(5) 1 d PD A 1
F4A F 0.4875(5) 0.3256(5) 0.8144(3) 0.0731(16) Uani 0.626(5) 1 d PD A 1
F5A F 0.4185(5) 0.2452(5) 0.9153(4) 0.0740(17) Uani 0.626(5) 1 d PD A 1
F6A F 0.6239(8) 0.2260(7) 0.8875(8) 0.110(4) Uani 0.626(5) 1 d PD A 1
S2B S 0.5622(7) 0.4223(7) 0.9486(4) 0.055(2) Uani 0.374(5) 1 d PD A 2
O6B O 0.6817(9) 0.4607(12) 0.9850(7) 0.085(4) Uani 0.374(5) 1 d PD A 2
O7B O 0.5573(9) 0.4884(8) 0.8676(5) 0.065(3) Uani 0.374(5) 1 d PD A 2
O8B O 0.4443(6) 0.4503(8) 0.9785(4) 0.0472(19) Uani 0.374(5) 1 d PD A 2
C36B C 0.5660(17) 0.2712(10) 0.9206(9) 0.093(7) Uani 0.374(5) 1 d PD A 2
F4B F 0.5944(16) 0.2161(9) 0.9891(8) 0.135(6) Uani 0.374(5) 1 d PD A 2
F5B F 0.4570(16) 0.219(2) 0.8899(12) 0.186(13) Uani 0.374(5) 1 d PD A 2
F6B F 0.641(2) 0.246(2) 0.8661(14) 0.162(11) Uani 0.374(5) 1 d PD A 2

loop_
_atom_site_aniso_label
_atom_site_aniso_U_11
_atom_site_aniso_U_22
_atom_site_aniso_U_33
_atom_site_aniso_U_23
_atom_site_aniso_U_13
_atom_site_aniso_U_12
Ru1 0.01729(8) 0.01770(8) 0.01702(8) -0.00020(8) 0.00257(5) -0.00061(8)
P1 0.0181(2) 0.0191(3) 0.0187(2) 0.0006(3) 0.00203(18) 0.0000(3)
N1 0.0272(10) 0.0196(8) 0.0160(9) 0.0021(7) 0.0030(8) 0.0013(7)
O1 0.0479(13) 0.0349(11) 0.0204(10) -0.0021(8) 0.0116(9) 0.0128(10)
O2 0.0333(10) 0.0191(9) 0.0256(9) 0.0023(7) 0.0026(8) -0.0033(7)
C1 0.0175(11) 0.0215(12) 0.0280(14) 0.0029(10) 0.0044(10) 0.0036(9)
C2 0.0273(12) 0.0211(11) 0.0283(13) 0.0006(10) 0.0078(10) 0.0047(9)
C3 0.0398(16) 0.0247(14) 0.0402(17) -0.0001(12) 0.0123(13) 0.0088(12)
C4 0.0404(18) 0.0316(16) 0.054(2) 0.0028(14) 0.0122(16) 0.0174(14)
C5 0.0382(17) 0.0376(17) 0.0486(19) 0.0106(15) 0.0057(15) 0.0169(13)
C6 0.0271(13) 0.0322(14) 0.0334(14) 0.0061(12) -0.0006(11) 0.0085(11)
C7 0.0224(9) 0.0244(10) 0.0200(9) 0.0018(13) 0.0003(7) 0.0003(13)
C8 0.0349(14) 0.0284(13) 0.0233(13) 0.0024(10) 0.0006(11) -0.0049(11)
C9 0.0482(17) 0.0294(14) 0.0256(14) 0.0035(11) 0.0073(12) -0.0039(12)
C10 0.0490(16) 0.038(2) 0.0208(11) 0.0028(12) 0.0014(11) 0.0030(14)
C11 0.0394(16) 0.0486(19) 0.0218(13) -0.0052(12) -0.0028(12) -0.0074(14)
C12 0.0319(14) 0.0364(15) 0.0251(13) -0.0019(11) 0.0020(11) -0.0083(11)
C13 0.0205(12) 0.0215(12) 0.0224(13) 0.0002(10) 0.0049(10) -0.0017(9)
C14 0.0222(12) 0.0277(13) 0.0304(13) -0.0012(10) 0.0038(10) 0.0007(9)
C15 0.0188(11) 0.0326(14) 0.0444(17) -0.0047(12) 0.0053(11) -0.0016(10)
C16 0.0272(14) 0.0261(14) 0.0440(17) -0.0026(12) 0.0107(13) -0.0080(10)
C17 0.0330(15) 0.0244(13) 0.0337(15) 0.0035(11) 0.0055(12) -0.0049(11)
C18 0.0227(12) 0.0244(12) 0.0273(13) 0.0023(10) -0.0006(10) -0.0008(9)
C19 0.0225(12) 0.0301(14) 0.0373(15) -0.0106(11) -0.0011(11) 0.0078(10)
C20 0.0279(13) 0.0400(15) 0.0228(12) 0.0001(10) 0.0102(10) 0.0051(10)
C21 0.0231(11) 0.0335(19) 0.0412(15) -0.0041(11) 0.0147(11) -0.0036(10)
C22 0.0189(10) 0.040(2) 0.0328(13) -0.0093(12) 0.0003(10) 0.0035(10)
C23 0.0280(13) 0.0378(15) 0.0283(13) 0.0055(11) 0.0042(11) 0.0140(11)
C24 0.0218(12) 0.0201(12) 0.0496(17) 0.0009(11) 0.0087(12) 0.0042(9)
C25 0.0432(19) 0.055(2) 0.066(3) -0.040(2) -0.0149(18) 0.0198(17)
C26 0.0256(14) 0.068(2) 0.0372(16) -0.0222(15) -0.0030(13) 0.0030(13)
C27 0.0259(13) 0.089(3) 0.061(2) -0.031(3) -0.0083(14) 0.004(2)
C28 0.055(3) 0.070(3) 0.101(4) -0.055(3) -0.029(3) 0.011(2)
C29 0.0323(13) 0.0226(12) 0.0205(12) -0.0025(9) 0.0089(10) 0.0008(9)
C30 0.055(2) 0.0398(17) 0.0190(14) -0.0030(12) 0.0048(13) 0.0096(15)
C31 0.0303(11) 0.0319(11) 0.0167(9) 0.0032(14) 0.0025(8) 0.0041(15)
C32 0.0315(14) 0.0318(14) 0.0243(14) 0.0078(11) 0.0053(11) 0.0065(11)
C33 0.0347(16) 0.0463(19) 0.0330(17) 0.0102(14) 0.0118(14) -0.0015(13)
C34 0.053(2) 0.057(2) 0.0294(16) 0.0203(15) -0.0004(15) 0.0092(17)
S1 0.0512(5) 0.0246(3) 0.0343(4) 0.0016(2) 0.0082(3) 0.0020(3)
O3 0.116(3) 0.0547(16) 0.078(2) -0.009(3) 0.056(2) 0.004(3)
O4 0.0556(15) 0.0269(11) 0.0423(13) -0.0056(10) 0.0021(11) -0.0020(10)
O5 0.0643(19) 0.0517(16) 0.0627(19) 0.0286(14) -0.0002(15) -0.0005(14)
C35 0.082(3) 0.0381(18) 0.069(2) -0.008(3) -0.022(2) -0.007(3)
F1 0.0499(14) 0.084(3) 0.146(3) -0.024(2) -0.0023(18) -0.0038(16)
F2 0.121(3) 0.0477(18) 0.150(4) -0.044(2) -0.035(3) -0.0092(19)
F3 0.167(4) 0.093(3) 0.068(2) -0.0048(19) -0.074(3) 0.012(3)
S2A 0.0279(13) 0.0333(8) 0.0364(17) 0.0069(8) 0.0025(10) -0.0039(7)
O6A 0.047(2) 0.044(2) 0.036(2) 0.0123(16) 0.0134(17) -0.0149(17)
O7A 0.041(2) 0.059(3) 0.083(4) -0.021(3) 0.005(2) 0.003(2)
O8A 0.093(5) 0.169(8) 0.035(3) 0.038(4) -0.014(3) -0.075(5)
C36A 0.039(3) 0.036(4) 0.106(8) 0.010(4) -0.019(4) -0.005(3)
F4A 0.083(3) 0.087(4) 0.047(2) -0.027(2) -0.008(2) 0.025(3)
F5A 0.060(3) 0.041(2) 0.118(5) -0.007(3) -0.010(3) -0.022(3)
F6A 0.082(5) 0.051(4) 0.185(9) -0.043(5) -0.051(5) 0.052(3)
S2B 0.023(2) 0.120(6) 0.0193(19) 0.005(3) -0.0019(15) -0.023(3)
O6B 0.047(5) 0.101(8) 0.102(9) -0.011(7) -0.018(5) 0.001(5)
O7B 0.069(6) 0.049(5) 0.083(6) 0.030(4) 0.040(5) 0.014(4)
O8B 0.037(3) 0.061(5) 0.046(4) 0.017(4) 0.017(3) 0.004(3)
C36B 0.122(19) 0.035(10) 0.125(18) 0.020(9) 0.036(15) -0.028(11)
F4B 0.210(16) 0.060(6) 0.141(11) 0.044(7) 0.044(11) 0.038(7)
F5B 0.113(12) 0.22(2) 0.23(2) -0.166(19) 0.054(12) -0.095(14)
F6B 0.154(17) 0.16(2) 0.178(18) -0.022(19) 0.045(13) 0.030(18)

loop_
_atom_type_symbol
_atom_type_description
_atom_type_scat_dispersion_real
_atom_type_scat_dispersion_imag
_atom_type_scat_source
C C 0.0033 0.0016 'International Tables Vol C Tables 4.2.6.8 and 6.1.1.4'
H H 0.0000 0.0000 'International Tables Vol C Tables 4.2.6.8 and 6.1.1.4'
N N 0.0061 0.0033 'International Tables Vol C Tables 4.2.6.8 and 6.1.1.4'
O O 0.0106 0.0060 'International Tables Vol C Tables 4.2.6.8 and 6.1.1.4'
F F 0.0171 0.0103 'International Tables Vol C Tables 4.2.6.8 and 6.1.1.4'
P P 0.1023 0.0942 'International Tables Vol C Tables 4.2.6.8 and 6.1.1.4'
S S 0.1246 0.1234 'International Tables Vol C Tables 4.2.6.8 and 6.1.1.4'
Ru Ru -1.2594 0.8363 'International Tables Vol C Tables 4.2.6.8 and 6.1.1.4'

loop_
_geom_angle_atom_site_label_1
_geom_angle_atom_site_label_2
_geom_angle_atom_site_label_3
_geom_angle
N1 Ru1 O2 82.74(8)
N1 Ru1 C20 169.73(11)
O2 Ru1 C20 97.56(10)
N1 Ru1 C23 95.17(10)
O2 Ru1 C23 139.33(11)
C20 Ru1 C23 77.88(11)
N1 Ru1 C21 132.82(11)
O2 Ru1 C21 86.44(10)
C20 Ru1 C21 37.28(12)
C23 Ru1 C21 65.37(12)
N1 Ru1 C24 112.50(10)
O2 Ru1 C24 163.33(9)
C20 Ru1 C24 66.22(11)
C23 Ru1 C24 37.01(12)
C21 Ru1 C24 78.22(10)
N1 Ru1 C19 146.39(11)
O2 Ru1 C19 129.75(11)
C20 Ru1 C19 36.81(12)
C23 Ru1 C19 66.60(12)
C21 Ru1 C19 66.81(11)
C24 Ru1 C19 37.05(12)
N1 Ru1 C22 103.20(10)
O2 Ru1 C22 103.85(10)
C20 Ru1 C22 66.71(11)
C23 Ru1 C22 36.91(12)
C21 Ru1 C22 36.31(11)
C24 Ru1 C22 67.10(11)
C19 Ru1 C22 79.46(10)
N1 Ru1 P1 82.64(7)
O2 Ru1 P1 84.24(6)
C20 Ru1 P1 107.61(8)
C23 Ru1 P1 136.00(9)
C21 Ru1 P1 141.63(9)
C24 Ru1 P1 103.77(8)
C19 Ru1 P1 91.48(8)
C22 Ru1 P1 170.44(8)
C7 P1 C1 104.20(16)
C7 P1 C13 106.38(15)
C1 P1 C13 101.88(11)
C7 P1 Ru1 114.78(7)
C1 P1 Ru1 107.87(11)
C13 P1 Ru1 119.89(11)
C29 N1 C31 107.0(2)
C29 N1 Ru1 128.90(18)
C31 N1 Ru1 123.40(16)
C29 O1 C30 106.2(2)
Ru1 O2 H1W 119(4)
Ru1 O2 H2W 120(4)
H1W O2 H2W 91(5)
C6 C1 C2 118.9(3)
C6 C1 P1 120.4(2)
C2 C1 P1 120.6(2)
C3 C2 C1 119.5(3)
C3 C2 C29 117.2(3)
C1 C2 C29 123.2(2)
C4 C3 C2 120.7(3)
C4 C3 H3 119.6
C2 C3 H3 119.6
C3 C4 C5 120.4(3)
C3 C4 H4 119.8
C5 C4 H4 119.8
C4 C5 C6 119.4(3)
C4 C5 H5 120.3
C6 C5 H5 120.3
C1 C6 C5 121.1(3)
C1 C6 H6 119.5
C5 C6 H6 119.5
C12 C7 C8 119.1(2)
C12 C7 P1 124.3(2)
C8 C7 P1 116.7(2)
C9 C8 C7 119.9(3)
C9 C8 H8 120.0
C7 C8 H8 120.0
C8 C9 C10 119.9(3)
C8 C9 H9 120.1
C10 C9 H9 120.1
C11 C10 C9 120.4(3)
C11 C10 H10 119.8
C9 C10 H10 119.8
C10 C11 C12 120.3(3)
C10 C11 H11 119.9
C12 C11 H11 119.9
C7 C12 C11 120.4(3)
C7 C12 H12 119.8
C11 C12 H12 119.8
C14 C13 C18 119.4(3)
C14 C13 P1 119.9(2)
C18 C13 P1 120.6(2)
C15 C14 C13 120.4(3)
C15 C14 H14 119.8
C13 C14 H14 119.8
C16 C15 C14 119.9(3)
C16 C15 H15 120.0
C14 C15 H15 120.0
C17 C16 C15 120.5(3)
C17 C16 H16 119.8
C15 C16 H16 119.8
C16 C17 C18 119.6(3)
C16 C17 H17 120.2
C18 C17 H17 120.2
C13 C18 C17 120.2(3)
C13 C18 H18 119.9
C17 C18 H18 119.9
C20 C19 C24 117.2(3)
C20 C19 C25 121.4(4)
C24 C19 C25 121.3(3)
C20 C19 Ru1 69.60(15)
C24 C19 Ru1 70.21(16)
C25 C19 Ru1 131.3(2)
C19 C20 C21 121.6(3)
C19 C20 Ru1 73.59(16)
C21 C20 Ru1 71.96(15)
C19 C20 H20 119.2
C21 C20 H20 119.2
Ru1 C20 H20 127.3
C22 C21 C20 122.0(3)
C22 C21 Ru1 73.92(15)
C20 C21 Ru1 70.76(15)
C22 C21 H21 119.0
C20 C21 H21 119.0
Ru1 C21 H21 128.7
C21 C22 C23 116.0(3)
C21 C22 C26 122.8(3)
C23 C22 C26 121.3(3)
C21 C22 Ru1 69.77(15)
C23 C22 Ru1 69.11(16)
C26 C22 Ru1 131.6(2)
C24 C23 C22 123.0(3)
C24 C23 Ru1 72.00(16)
C22 C23 Ru1 73.98(17)
C24 C23 H23 118.5
C22 C23 H23 118.5
Ru1 C23 H23 127.8
C23 C24 C19 120.1(3)
C23 C24 Ru1 70.99(16)
C19 C24 Ru1 72.74(16)
C23 C24 H24 120.0
C19 C24 H24 120.0
Ru1 C24 H24 128.6
C19 C25 H25A 109.5
C19 C25 H25B 109.5
H25A C25 H25B 109.5
C19 C25 H25C 109.5
H25A C25 H25C 109.5
H25B C25 H25C 109.5
C28 C26 C27 111.7(4)
C28 C26 C22 112.6(3)
C27 C26 C22 110.3(3)
C28 C26 H26 107.3
C27 C26 H26 107.3
C22 C26 H26 107.3
C26 C27 H27A 109.5
C26 C27 H27B 109.5
H27A C27 H27B 109.5
C26 C27 H27C 109.5
H27A C27 H27C 109.5
H27B C27 H27C 109.5
C26 C28 H28A 109.5
C26 C28 H28B 109.5
H28A C28 H28B 109.5
C26 C28 H28C 109.5
H28A C28 H28C 109.5
H28B C28 H28C 109.5
N1 C29 O1 116.2(3)
N1 C29 C2 129.5(2)
O1 C29 C2 114.3(2)
O1 C30 C31 103.7(2)
O1 C30 H30A 111.0
C31 C30 H30A 111.0
O1 C30 H30B 111.0
C31 C30 H30B 111.0
H30A C30 H30B 109.0
N1 C31 C30 101.4(2)
N1 C31 C32 112.0(2)
C30 C31 C32 114.3(2)
N1 C31 H31 109.6
C30 C31 H31 109.6
C32 C31 H31 109.6
C34 C32 C33 111.2(3)
C34 C32 C31 108.7(3)
C33 C32 C31 113.7(3)
C34 C32 H32 107.7
C33 C32 H32 107.7
C31 C32 H32 107.7
C32 C33 H33A 109.5
C32 C33 H33B 109.5
H33A C33 H33B 109.5
C32 C33 H33C 109.5
H33A C33 H33C 109.5
H33B C33 H33C 109.5
C32 C34 H34A 109.5
C32 C34 H34B 109.5
H34A C34 H34B 109.5
C32 C34 H34C 109.5
H34A C34 H34C 109.5
H34B C34 H34C 109.5
O5 S1 O3 114.5(3)
O5 S1 O4 114.91(19)
O3 S1 O4 114.8(2)
O5 S1 C35 103.5(2)
O3 S1 C35 104.9(2)
O4 S1 C35 102.0(2)
F1 C35 F3 106.3(5)
F1 C35 F2 107.9(5)
F3 C35 F2 107.8(4)
F1 C35 S1 111.8(3)
F3 C35 S1 111.5(4)
F2 C35 S1 111.3(4)
O6A S2A O7A 114.8(4)
O6A S2A O8A 112.3(4)
O7A S2A O8A 116.2(5)
O6A S2A C36A 102.6(4)
O7A S2A C36A 106.5(4)
O8A S2A C36A 102.5(5)
F6A C36A F4A 107.2(8)
F6A C36A F5A 113.9(9)
F4A C36A F5A 103.8(6)
F6A C36A S2A 114.0(6)
F4A C36A S2A 110.0(5)
F5A C36A S2A 107.6(7)
O8B S2B O6B 122.6(8)
O8B S2B O7B 104.8(6)
O6B S2B O7B 102.4(8)
O8B S2B C36B 110.7(8)
O6B S2B C36B 111.8(9)
O7B S2B C36B 101.6(7)
F6B C36B F4B 115.7(18)
F6B C36B F5B 99.8(16)
F4B C36B F5B 105.8(15)
F6B C36B S2B 115.6(14)
F4B C36B S2B 101.6(10)
F5B C36B S2B 118.7(14)

loop_
_geom_bond_atom_site_label_1
_geom_bond_atom_site_label_2
_geom_bond_distance
Ru1 N1 2.110(2)
Ru1 O2 2.150(2)
Ru1 C20 2.203(3)
Ru1 C23 2.209(3)
Ru1 C21 2.219(3)
Ru1 C24 2.222(3)
Ru1 C19 2.255(3)
Ru1 C22 2.272(3)
Ru1 P1 2.3460(7)
P1 C7 1.816(2)
P1 C1 1.821(3)
P1 C13 1.828(3)
N1 C29 1.292(3)
N1 C31 1.498(3)
O1 C29 1.341(3)
O1 C30 1.449(4)
O2 H1W 1.00(7)
O2 H2W 0.79(5)
C1 C6 1.384(4)
C1 C2 1.407(4)
C2 C3 1.404(4)
C2 C29 1.460(4)
C3 C4 1.363(5)
C3 H3 0.9500
C4 C5 1.393(6)
C4 H4 0.9500
C5 C6 1.396(4)
C5 H5 0.9500
C6 H6 0.9500
C7 C12 1.383(4)
C7 C8 1.406(4)
C8 C9 1.384(4)
C8 H8 0.9500
C9 C10 1.388(5)
C9 H9 0.9500
C10 C11 1.365(5)
C10 H10 0.9500
C11 C12 1.389(4)
C11 H11 0.9500
C12 H12 0.9500
C13 C14 1.389(4)
C13 C18 1.394(4)
C14 C15 1.388(4)
C14 H14 0.9500
C15 C16 1.385(5)
C15 H15 0.9500
C16 C17 1.385(4)
C16 H16 0.9500
C17 C18 1.396(4)
C17 H17 0.9500
C18 H18 0.9500
C19 C20 1.408(4)
C19 C24 1.423(5)
C19 C25 1.488(5)
C20 C21 1.413(5)
C20 H20 0.9500
C21 C22 1.400(4)
C21 H21 0.9500
C22 C23 1.420(5)
C22 C26 1.528(4)
C23 C24 1.406(5)
C23 H23 0.9500
C24 H24 0.9500
C25 H25A 0.9800
C25 H25B 0.9800
C25 H25C 0.9800
C26 C28 1.514(7)
C26 C27 1.518(5)
C26 H26 1.0000
C27 H27A 0.9800
C27 H27B 0.9800
C27 H27C 0.9800
C28 H28A 0.9800
C28 H28B 0.9800
C28 H28C 0.9800
C30 C31 1.523(4)
C30 H30A 0.9900
C30 H30B 0.9900
C31 C32 1.534(5)
C31 H31 1.0000
C32 C34 1.525(4)
C32 C33 1.525(4)
C32 H32 1.0000
C33 H33A 0.9800
C33 H33B 0.9800
C33 H33C 0.9800
C34 H34A 0.9800
C34 H34B 0.9800
C34 H34C 0.9800
S1 O5 1.422(3)
S1 O3 1.424(3)
S1 O4 1.443(2)
S1 C35 1.814(4)
C35 F1 1.310(6)
C35 F3 1.315(6)
C35 F2 1.335(6)
S2A O6A 1.390(5)
S2A O7A 1.416(6)
S2A O8A 1.459(6)
S2A C36A 1.830(9)
C36A F6A 1.297(8)
C36A F4A 1.322(9)
C36A F5A 1.359(9)
S2B O8B 1.394(8)
S2B O6B 1.401(10)
S2B O7B 1.556(10)
S2B C36B 1.724(12)
C36B F6B 1.291(15)
C36B F4B 1.326(14)
C36B F5B 1.330(14)

loop_
_geom_torsion_atom_site_label_1
_geom_torsion_atom_site_label_2
_geom_torsion_atom_site_label_3
_geom_torsion_atom_site_label_4
_geom_torsion
N1 Ru1 P1 C7 -163.70(16)
O2 Ru1 P1 C7 -80.31(15)
C20 Ru1 P1 C7 15.81(17)
C23 Ru1 P1 C7 106.47(18)
C21 Ru1 P1 C7 -3.5(2)
C24 Ru1 P1 C7 84.85(17)
C19 Ru1 P1 C7 49.50(17)
N1 Ru1 P1 C1 -48.06(12)
O2 Ru1 P1 C1 35.33(12)
C20 Ru1 P1 C1 131.46(13)
C23 Ru1 P1 C1 -137.89(15)
C21 Ru1 P1 C1 112.16(16)
C24 Ru1 P1 C1 -159.51(13)
C19 Ru1 P1 C1 165.14(13)
N1 Ru1 P1 C13 67.72(12)
O2 Ru1 P1 C13 151.11(12)
C20 Ru1 P1 C13 -112.77(14)
C23 Ru1 P1 C13 -22.11(16)
C21 Ru1 P1 C13 -132.06(16)
C24 Ru1 P1 C13 -43.73(14)
C19 Ru1 P1 C13 -79.08(14)
O2 Ru1 N1 C29 -40.8(2)
C20 Ru1 N1 C29 -133.1(6)
C23 Ru1 N1 C29 -179.9(3)
C21 Ru1 N1 C29 -119.0(3)
C24 Ru1 N1 C29 146.2(2)
C19 Ru1 N1 C29 125.9(2)
C22 Ru1 N1 C29 -143.3(2)
P1 Ru1 N1 C29 44.3(2)
O2 Ru1 N1 C31 128.5(2)
C20 Ru1 N1 C31 36.2(7)
C23 Ru1 N1 C31 -10.6(2)
C21 Ru1 N1 C31 50.3(3)
C24 Ru1 N1 C31 -44.5(3)
C19 Ru1 N1 C31 -64.8(3)
C22 Ru1 N1 C31 25.9(2)
P1 Ru1 N1 C31 -146.4(2)
C7 P1 C1 C6 -19.2(3)
C13 P1 C1 C6 91.3(3)
Ru1 P1 C1 C6 -141.6(2)
C7 P1 C1 C2 162.8(2)
C13 P1 C1 C2 -86.7(3)
Ru1 P1 C1 C2 40.4(3)
C6 C1 C2 C3 1.3(4)
P1 C1 C2 C3 179.3(2)
C6 C1 C2 C29 -179.0(3)
P1 C1 C2 C29 -1.0(4)
C1 C2 C3 C4 -0.9(5)
C29 C2 C3 C4 179.4(3)
C2 C3 C4 C5 0.4(5)
C3 C4 C5 C6 -0.4(6)
C2 C1 C6 C5 -1.3(5)
P1 C1 C6 C5 -179.3(3)
C4 C5 C6 C1 0.8(5)
C1 P1 C7 C12 106.6(3)
C13 P1 C7 C12 -0.6(3)
Ru1 P1 C7 C12 -135.7(2)
C1 P1 C7 C8 -73.8(2)
C13 P1 C7 C8 179.0(2)
Ru1 P1 C7 C8 43.9(3)
C12 C7 C8 C9 1.1(5)
P1 C7 C8 C9 -178.6(3)
C7 C8 C9 C10 -1.5(5)
C8 C9 C10 C11 1.3(5)
C9 C10 C11 C12 -0.8(6)
C8 C7 C12 C11 -0.5(5)
P1 C7 C12 C11 179.1(3)
C10 C11 C12 C7 0.4(5)
C7 P1 C13 C14 58.3(3)
C1 P1 C13 C14 -50.6(2)
Ru1 P1 C13 C14 -169.42(19)
C7 P1 C13 C18 -123.3(2)
C1 P1 C13 C18 127.9(3)
Ru1 P1 C13 C18 9.0(3)
C18 C13 C14 C15 0.8(4)
P1 C13 C14 C15 179.2(2)
C13 C14 C15 C16 -1.8(5)
C14 C15 C16 C17 1.1(5)
C15 C16 C17 C18 0.4(5)
C14 C13 C18 C17 0.7(4)
P1 C13 C18 C17 -177.7(2)
C16 C17 C18 C13 -1.4(5)
N1 Ru1 C19 C20 163.03(18)
O2 Ru1 C19 C20 -34.3(2)
C23 Ru1 C19 C20 101.3(2)
C21 Ru1 C19 C20 29.29(18)
C24 Ru1 C19 C20 130.8(3)
C22 Ru1 C19 C20 64.99(19)
P1 Ru1 C19 C20 -118.07(17)
N1 Ru1 C19 C24 32.3(3)
O2 Ru1 C19 C24 -165.09(15)
C20 Ru1 C19 C24 -130.8(3)
C23 Ru1 C19 C24 -29.45(17)
C21 Ru1 C19 C24 -101.47(19)
C22 Ru1 C19 C24 -65.77(18)
P1 Ru1 C19 C24 111.16(16)
N1 Ru1 C19 C25 -82.5(4)
O2 Ru1 C19 C25 80.1(4)
C20 Ru1 C19 C25 114.5(5)
C23 Ru1 C19 C25 -144.2(4)
C21 Ru1 C19 C25 143.8(4)
C24 Ru1 C19 C25 -114.8(5)
C22 Ru1 C19 C25 179.5(4)
P1 Ru1 C19 C25 -3.6(4)
C24 C19 C20 C21 -2.7(4)
C25 C19 C20 C21 177.3(3)
Ru1 C19 C20 C21 -56.0(2)
C24 C19 C20 Ru1 53.3(2)
C25 C19 C20 Ru1 -126.8(3)
N1 Ru1 C20 C19 -115.0(6)
O2 Ru1 C20 C19 154.06(18)
C23 Ru1 C20 C19 -66.99(19)
C21 Ru1 C20 C19 -132.1(3)
C24 Ru1 C20 C19 -29.91(18)
C22 Ru1 C20 C19 -104.1(2)
P1 Ru1 C20 C19 67.73(18)
N1 Ru1 C20 C21 17.1(7)
O2 Ru1 C20 C21 -73.88(18)
C23 Ru1 C20 C21 65.07(19)
C24 Ru1 C20 C21 102.1(2)
C19 Ru1 C20 C21 132.1(3)
C22 Ru1 C20 C21 28.00(18)
P1 Ru1 C20 C21 -160.21(16)
C19 C20 C21 C22 1.1(4)
Ru1 C20 C21 C22 -55.6(2)
C19 C20 C21 Ru1 56.7(2)
N1 Ru1 C21 C22 -42.7(2)
O2 Ru1 C21 C22 -119.33(18)
C20 Ru1 C21 C22 133.3(3)
C23 Ru1 C21 C22 30.50(18)
C24 Ru1 C21 C22 67.21(19)
C19 Ru1 C21 C22 104.3(2)
P1 Ru1 C21 C22 164.58(14)
N1 Ru1 C21 C20 -175.91(16)
O2 Ru1 C21 C20 107.41(18)
C23 Ru1 C21 C20 -102.8(2)
C24 Ru1 C21 C20 -66.04(19)
C19 Ru1 C21 C20 -28.94(18)
C22 Ru1 C21 C20 -133.3(3)
P1 Ru1 C21 C20 31.3(2)
C20 C21 C22 C23 1.2(4)
Ru1 C21 C22 C23 -53.0(2)
C20 C21 C22 C26 -178.6(3)
Ru1 C21 C22 C26 127.2(3)
C20 C21 C22 Ru1 54.2(2)
N1 Ru1 C22 C21 149.31(17)
O2 Ru1 C22 C21 63.66(18)
C20 Ru1 C22 C21 -28.71(18)
C23 Ru1 C22 C21 -129.8(3)
C24 Ru1 C22 C21 -101.57(19)
C19 Ru1 C22 C21 -64.95(18)
N1 Ru1 C22 C23 -80.89(18)
O2 Ru1 C22 C23 -166.54(17)
C20 Ru1 C22 C23 101.1(2)
C21 Ru1 C22 C23 129.8(3)
C24 Ru1 C22 C23 28.24(18)
C19 Ru1 C22 C23 64.85(19)
N1 Ru1 C22 C26 32.9(3)
O2 Ru1 C22 C26 -52.7(3)
C20 Ru1 C22 C26 -145.1(4)
C23 Ru1 C22 C26 113.8(4)
C21 Ru1 C22 C26 -116.4(4)
C24 Ru1 C22 C26 142.1(4)
C19 Ru1 C22 C26 178.7(3)
C21 C22 C23 C24 -1.9(4)
C26 C22 C23 C24 177.9(3)
Ru1 C22 C23 C24 -55.2(2)
C21 C22 C23 Ru1 53.3(2)
C26 C22 C23 Ru1 -126.9(3)
N1 Ru1 C23 C24 -121.23(17)
O2 Ru1 C23 C24 153.91(16)
C20 Ru1 C23 C24 66.41(18)
C21 Ru1 C23 C24 103.59(19)
C19 Ru1 C23 C24 29.47(17)
C22 Ru1 C23 C24 133.6(3)
P1 Ru1 C23 C24 -36.5(2)
N1 Ru1 C23 C22 105.16(17)
O2 Ru1 C23 C22 20.3(2)
C20 Ru1 C23 C22 -67.20(18)
C21 Ru1 C23 C22 -30.03(16)
C24 Ru1 C23 C22 -133.6(3)
C19 Ru1 C23 C22 -104.14(19)
P1 Ru1 C23 C22 -170.09(13)
C22 C23 C24 C19 0.3(4)
Ru1 C23 C24 C19 -55.8(2)
C22 C23 C24 Ru1 56.1(2)
C20 C19 C24 C23 2.0(4)
C25 C19 C24 C23 -178.0(3)
Ru1 C19 C24 C23 55.0(2)
C20 C19 C24 Ru1 -53.0(2)
C25 C19 C24 Ru1 127.1(3)
N1 Ru1 C24 C23 67.20(18)
O2 Ru1 C24 C23 -87.9(4)
C20 Ru1 C24 C23 -101.72(19)
C21 Ru1 C24 C23 -64.50(18)
C19 Ru1 C24 C23 -131.5(2)
C22 Ru1 C24 C23 -28.16(17)
P1 Ru1 C24 C23 154.84(15)
N1 Ru1 C24 C19 -161.35(16)
O2 Ru1 C24 C19 43.6(4)
C20 Ru1 C24 C19 29.73(17)
C23 Ru1 C24 C19 131.5(2)
C21 Ru1 C24 C19 66.96(18)
C22 Ru1 C24 C19 103.30(18)
P1 Ru1 C24 C19 -73.71(16)
C21 C22 C26 C28 -45.8(5)
C23 C22 C26 C28 134.4(4)
Ru1 C22 C26 C28 45.5(5)
C21 C22 C26 C27 79.8(5)
C23 C22 C26 C27 -100.0(4)
Ru1 C22 C26 C27 171.1(3)
C31 N1 C29 O1 -5.2(3)
Ru1 N1 C29 O1 165.4(2)
C31 N1 C29 C2 174.8(3)
Ru1 N1 C29 C2 -14.6(4)
C30 O1 C29 N1 -10.4(4)
C30 O1 C29 C2 169.6(3)
C3 C2 C29 N1 160.3(3)
C1 C2 C29 N1 -19.3(5)
C3 C2 C29 O1 -19.7(4)
C1 C2 C29 O1 160.7(3)
C29 O1 C30 C31 20.7(3)
C29 N1 C31 C30 17.5(3)
Ru1 N1 C31 C30 -153.8(2)
C29 N1 C31 C32 -104.9(3)
Ru1 N1 C31 C32 83.8(2)
O1 C30 C31 N1 -22.6(3)
O1 C30 C31 C32 98.1(3)
N1 C31 C32 C34 -167.6(2)
C30 C31 C32 C34 77.7(3)
N1 C31 C32 C33 67.9(3)
C30 C31 C32 C33 -46.7(3)
O5 S1 C35 F1 59.2(5)
O3 S1 C35 F1 179.5(4)
O4 S1 C35 F1 -60.4(4)
O5 S1 C35 F3 178.0(4)
O3 S1 C35 F3 -61.7(5)
O4 S1 C35 F3 58.4(4)
O5 S1 C35 F2 -61.6(4)
O3 S1 C35 F2 58.7(5)
O4 S1 C35 F2 178.8(4)
O6A S2A C36A F6A 48.6(9)
O7A S2A C36A F6A 169.5(9)
O8A S2A C36A F6A -68.0(10)
O6A S2A C36A F4A -71.8(6)
O7A S2A C36A F4A 49.1(7)
O8A S2A C36A F4A 171.6(6)
O6A S2A C36A F5A 175.8(5)
O7A S2A C36A F5A -63.2(6)
O8A S2A C36A F5A 59.2(6)
O8B S2B C36B F6B 153.7(17)
O6B S2B C36B F6B -65.8(19)
O7B S2B C36B F6B 42.8(18)
O8B S2B C36B F4B -80.2(13)
O6B S2B C36B F4B 60.3(14)
O7B S2B C36B F4B 168.9(11)
O8B S2B C36B F5B 35.1(16)
O6B S2B C36B F5B 175.6(14)
O7B S2B C36B F5B -75.8(15)
